data_7025524
loop_
_publ_author_name
'Bowmaker, Graham A.'
'Pakawatchai, Chaveng'
'Saithong, Saowanit'
'Skelton, Brian W.'
'White, Allan H.'

_publ_section_title
;
 Structural and spectroscopic studies of some adducts of silver(I) halides
 with thiourea and N-ethyl substituted thioureas.
;
_journal_issue 18
_journal_name_full 'Dalton transactions (Cambridge, England : 2003)'
_journal_page_first 4391
_journal_page_last 4404
_journal_paper_doi 10.1039/c001398f
_journal_volume 39
_journal_year 2010
_chemical_formula_moiety 'C6 H24 Ag2 N12 S6, 2(H2 O), 2(Cl)'
_chemical_formula_sum 'C6 H28 Ag2 Cl2 N12 O2 S6'
_chemical_formula_weight 779.46
_chemical_name_systematic
;
?
;
_space_group_IT_number 2
_symmetry_cell_setting triclinic
_symmetry_space_group_name_Hall '-P 1'
_symmetry_space_group_name_H-M 'P -1'
_atom_sites_solution_hydrogens geom
_atom_sites_solution_primary direct
_atom_sites_solution_secondary difmap
_audit_creation_date 2009-11-08T16:24:39-00:00
_audit_creation_method 'WinGX routine CIF_UPDATE'
_cell_angle_alpha 99.931(5)
_cell_angle_beta 92.390(5)
_cell_angle_gamma 102.725(8)
_cell_formula_units_Z 1
_cell_length_a 6.1240(6)
_cell_length_b 9.9644(9)
_cell_length_c 11.0625(5)
_cell_measurement_reflns_used 5674
_cell_measurement_temperature 100(2)
_cell_measurement_theta_max 37.6168
_cell_measurement_theta_min 3.5816
_cell_volume 646.37(9)
_computing_cell_refinement
;
CrysAlisPro, Oxford Diffraction Ltd.,
Version 1.171.33.41 (release 06-05-2009 CrysAlis171 .NET)
(compiled May 6 2009,17:20:42)
;
_computing_data_collection
;
CrysAlisPro, Oxford Diffraction Ltd.,
Version 1.171.33.41 (release 06-05-2009 CrysAlis171 .NET)
(compiled May 6 2009,17:20:42)
;
_computing_data_reduction
;
CrysAlisPro, Oxford Diffraction Ltd.,
Version 1.171.33.41 (release 06-05-2009 CrysAlis171 .NET)
(compiled May 6 2009,17:20:42)
;
_computing_molecular_graphics 'OrtepII (Johnson, C. K. (1976)'
_computing_publication_material 'WinGX Farrugia, L. J. (1999)'
_computing_structure_refinement 'SHELXL-97 (Sheldrick, 2008)'
_diffrn_ambient_temperature 100(2)
_diffrn_detector_area_resol_mean 10.4738
_diffrn_measured_fraction_theta_full 0.992
_diffrn_measured_fraction_theta_max 0.947
_diffrn_measurement_device_type 'Oxford Diffraction Gemini, Ruby,'
_diffrn_measurement_method '\w scans'
_diffrn_orient_matrix_UB_11 -0.0983974663
_diffrn_orient_matrix_UB_12 -0.0545205745
_diffrn_orient_matrix_UB_13 -0.0078642388
_diffrn_orient_matrix_UB_21 -0.0645169732
_diffrn_orient_matrix_UB_22 0.0498280382
_diffrn_orient_matrix_UB_23 0.0183347951
_diffrn_orient_matrix_UB_31 -0.0169452328
_diffrn_orient_matrix_UB_32 0.0070141445
_diffrn_orient_matrix_UB_33 -0.0621743661
_diffrn_radiation_monochromator graphite
_diffrn_radiation_type MoK\a
_diffrn_radiation_wavelength 0.71073
_diffrn_reflns_av_R_equivalents 0.0272
_diffrn_reflns_av_unetI/netI 0.0528
_diffrn_reflns_limit_h_max 9
_diffrn_reflns_limit_h_min -10
_diffrn_reflns_limit_k_max 16
_diffrn_reflns_limit_k_min -16
_diffrn_reflns_limit_l_max 18
_diffrn_reflns_limit_l_min -18
_diffrn_reflns_number 11442
_diffrn_reflns_theta_full 36.75
_diffrn_reflns_theta_max 37.73
_diffrn_reflns_theta_min 3.59
_exptl_absorpt_coefficient_mu 2.236
_exptl_absorpt_correction_T_max 0.871
_exptl_absorpt_correction_T_min 0.639
_exptl_absorpt_correction_type analytical
_exptl_absorpt_process_details
;
CrysAlisPro, Oxford Diffraction Ltd.,
Version 1.171.33.48 (release 15-09-2009 CrysAlis171 .NET)
(compiled Sep 15 2009,11:49:04)
Analytical numeric absorption correction using a multifaceted crystal
model based on expressions derived by R.C. Clark & J.S.
(Clark, R. C. & Reid, J. S. (1995). Acta Cryst. A51, 887-897)
;
_exptl_crystal_colour colourless
_exptl_crystal_density_diffrn 2.002
_exptl_crystal_density_method 'not measured'
_exptl_crystal_description fragment
_exptl_crystal_F_000 388
_exptl_crystal_size_max 0.32
_exptl_crystal_size_mid 0.14
_exptl_crystal_size_min 0.09
_refine_diff_density_max 0.584
_refine_diff_density_min -1.01
_refine_diff_density_rms 0.166
_refine_ls_extinction_method none
_refine_ls_goodness_of_fit_ref 0.945
_refine_ls_hydrogen_treatment mixed
_refine_ls_matrix_type full
_refine_ls_number_parameters 144
_refine_ls_number_reflns 6535
_refine_ls_number_restraints 3
_refine_ls_restrained_S_all 0.945
_refine_ls_R_factor_all 0.0449
_refine_ls_R_factor_gt 0.0297
_refine_ls_shift/su_max 0.001
_refine_ls_shift/su_mean 0
_refine_ls_structure_factor_coef Fsqd
_refine_ls_weighting_details 'calc w=1/[\s^2^(Fo^2^)+(0.0226P)^2^] where P=(Fo^2^+2Fc^2^)/3'
_refine_ls_weighting_scheme calc
_refine_ls_wR_factor_gt 0.0562
_refine_ls_wR_factor_ref 0.0592
_reflns_number_gt 5049
_reflns_number_total 6535
_reflns_threshold_expression I>2\s(I)
_cod_data_source_file c001398f.txt
_cod_data_source_block gb0918
_cod_original_sg_symbol_Hall -P_1
_cod_database_code 7025524

loop_
_symmetry_equiv_pos_as_xyz
'x, y, z'
'-x, -y, -z'

loop_
_atom_site_label
_atom_site_type_symbol
_atom_site_fract_x
_atom_site_fract_y
_atom_site_fract_z
_atom_site_U_iso_or_equiv
_atom_site_adp_type
_atom_site_occupancy
_atom_site_symmetry_multiplicity
_atom_site_calc_flag
_atom_site_refinement_flags
Ag1 Ag 0.62502(2) 0.531909(14) 0.384905(11) 0.01377(3) Uani 1 1 d .
Cl1 Cl 0.76390(6) 0.04424(4) -0.10286(3) 0.01137(7) Uani 1 1 d .
S1 S 0.62608(7) 0.72141(4) 0.56886(4) 0.01083(7) Uani 1 1 d .
C1 C 0.4180(3) 0.81013(17) 0.54656(14) 0.0109(3) Uani 1 1 d .
N11 N 0.2889(2) 0.78111(16) 0.44280(13) 0.0140(3) Uani 1 1 d .
H11A H 0.1856 0.8283 0.4334 0.017 Uiso 1 1 calc R
H11B H 0.3059 0.7145 0.3829 0.017 Uiso 1 1 calc R
N12 N 0.3923(2) 0.91069(16) 0.63698(13) 0.0137(3) Uani 1 1 d .
H12A H 0.2891 0.9579 0.6275 0.016 Uiso 1 1 calc R
H12B H 0.4786 0.9301 0.7063 0.016 Uiso 1 1 calc R
C2 C 0.6905(3) 0.69779(18) 0.14528(14) 0.0121(3) Uani 1 1 d .
S2 S 0.45668(7) 0.58952(5) 0.18602(4) 0.01261(7) Uani 1 1 d .
N21 N 0.8901(2) 0.66708(17) 0.14530(15) 0.0177(3) Uani 1 1 d .
H21A H 1.0051 0.7238 0.1216 0.021 Uiso 1 1 calc R
H21B H 0.9078 0.59 0.169 0.021 Uiso 1 1 calc R
N22 N 0.6726(2) 0.81568(16) 0.10864(13) 0.0150(3) Uani 1 1 d .
H22A H 0.7911 0.87 0.0856 0.018 Uiso 1 1 calc R
H22B H 0.5424 0.8393 0.1075 0.018 Uiso 1 1 calc R
S3 S 0.97175(7) 0.44250(4) 0.33504(3) 0.01078(7) Uani 1 1 d .
C3 C 0.8908(3) 0.31501(18) 0.20585(14) 0.0121(3) Uani 1 1 d .
N31 N 1.0209(3) 0.22730(17) 0.17179(13) 0.0172(3) Uani 1 1 d .
H31A H 0.9799 0.1614 0.1057 0.021 Uiso 1 1 calc R
H31B H 1.1482 0.235 0.2152 0.021 Uiso 1 1 calc R
N32 N 0.7005(3) 0.29907(18) 0.13719(13) 0.0188(3) Uani 1 1 d .
H32A H 0.6645 0.2321 0.0717 0.023 Uiso 1 1 calc R
H32B H 0.6103 0.3555 0.1572 0.023 Uiso 1 1 calc R
O1 O 0.0154(2) 0.97366(14) 0.36902(11) 0.0134(2) Uani 1 1 d D
H1AO H 0.053(4) 0.959(2) 0.2985(14) 0.023(6) Uiso 1 1 d D
H1BO H 0.094(4) 1.050(2) 0.4034(19) 0.035(8) Uiso 1 1 d D

loop_
_atom_site_aniso_label
_atom_site_aniso_U_11
_atom_site_aniso_U_22
_atom_site_aniso_U_33
_atom_site_aniso_U_23
_atom_site_aniso_U_13
_atom_site_aniso_U_12
Ag1 0.01630(6) 0.01477(6) 0.01245(5) 0.00247(4) 0.00335(4) 0.00795(5)
Cl1 0.01211(16) 0.01091(16) 0.01161(15) 0.00137(12) 0.00139(12) 0.00427(13)
S1 0.01048(17) 0.00962(17) 0.01249(16) 0.00057(13) -0.00057(13) 0.00397(14)
C1 0.0102(6) 0.0095(7) 0.0134(6) 0.0029(5) 0.0023(5) 0.0022(5)
N11 0.0148(6) 0.0132(7) 0.0148(6) 0.0014(5) -0.0022(5) 0.0067(5)
N12 0.0123(6) 0.0138(7) 0.0151(6) -0.0014(5) -0.0006(5) 0.0066(5)
C2 0.0121(7) 0.0148(7) 0.0100(6) 0.0027(5) 0.0006(5) 0.0040(6)
S2 0.00979(17) 0.01499(19) 0.01375(16) 0.00463(14) 0.00103(13) 0.00284(15)
N21 0.0120(6) 0.0161(7) 0.0282(8) 0.0107(6) 0.0054(6) 0.0046(6)
N22 0.0130(6) 0.0156(7) 0.0192(6) 0.0082(5) 0.0028(5) 0.0053(5)
S3 0.01076(16) 0.01013(17) 0.01101(15) -0.00070(13) -0.00029(13) 0.00380(14)
C3 0.0171(7) 0.0107(7) 0.0093(6) 0.0018(5) 0.0023(5) 0.0049(6)
N31 0.0225(7) 0.0176(7) 0.0140(6) -0.0007(5) 0.0003(5) 0.0128(6)
N32 0.0204(7) 0.0209(8) 0.0138(6) -0.0056(5) -0.0052(5) 0.0099(6)
O1 0.0136(6) 0.0140(6) 0.0127(5) 0.0015(4) 0.0017(4) 0.0041(5)

loop_
_atom_type_symbol
_atom_type_description
_atom_type_scat_dispersion_real
_atom_type_scat_dispersion_imag
_atom_type_scat_source
C C 0.0033 0.0016 'International Tables Vol C Tables 4.2.6.8 and 6.1.1.4'
H H 0 0 'International Tables Vol C Tables 4.2.6.8 and 6.1.1.4'
N N 0.0061 0.0033 'International Tables Vol C Tables 4.2.6.8 and 6.1.1.4'
S S 0.1246 0.1234 'International Tables Vol C Tables 4.2.6.8 and 6.1.1.4'
Cl Cl 0.1484 0.1585 'International Tables Vol C Tables 4.2.6.8 and 6.1.1.4'
Ag Ag -0.8971 1.1015 'International Tables Vol C Tables 4.2.6.8 and 6.1.1.4'
O O 0.0106 0.006 'International Tables Vol C Tables 4.2.6.8 and 6.1.1.4'

loop_
_exptl_crystal_face_index_h
_exptl_crystal_face_index_k
_exptl_crystal_face_index_l
_exptl_crystal_face_perp_dist
2 8 9 0.1596
0 -1 1 0.1012
0 11 -11 0.0103
-1 5 -15 0.0096
-8 5 -3 0.0249
-1 1 0 0.0417
8 0 -2 0.0185
8 -2 -5 0.0317
-3 -4 -12 0.133

loop_
_geom_angle_atom_site_label_1
_geom_angle_atom_site_label_2
_geom_angle_atom_site_label_3
_geom_angle
_geom_angle_site_symmetry_3
S3 Ag1 S1 121.834(15) .
S3 Ag1 S2 108.418(14) .
S1 Ag1 S2 111.184(15) .
S3 Ag1 S1 95.389(15) 2_666
S1 Ag1 S1 108.545(13) 2_666
S2 Ag1 S1 110.132(15) 2_666
Ag1 S1 Ag1 71.455(13) 2_666
N11 C1 N12 119.99(15) .
N11 C1 S1 121.71(13) .
N12 C1 S1 118.30(12) .
C1 N11 H11A 120 .
C1 N11 H11B 120 .
H11A N11 H11B 120 .
C1 N12 H12A 120 .
C1 N12 H12B 120 .
H12A N12 H12B 120 .
N21 C2 N22 117.64(16) .
N21 C2 S2 122.56(13) .
N22 C2 S2 119.78(13) .
C2 S2 Ag1 99.86(5) .
C2 N21 H21A 120 .
C2 N21 H21B 120 .
H21A N21 H21B 120 .
C2 N22 H22A 120 .
C2 N22 H22B 120 .
H22A N22 H22B 120 .
C3 S3 Ag1 105.27(6) .
N31 C3 N32 117.67(15) .
N31 C3 S3 119.61(13) .
N32 C3 S3 122.72(13) .
C3 N31 H31A 120 .
C3 N31 H31B 120 .
H31A N31 H31B 120 .
C3 N32 H32A 120 .
C3 N32 H32B 120 .
H32A N32 H32B 120 .
H1AO O1 H1BO 106.9(19) .

loop_
_geom_bond_atom_site_label_1
_geom_bond_atom_site_label_2
_geom_bond_distance
_geom_bond_site_symmetry_2
Ag1 S3 2.5235(5) .
Ag1 S1 2.5249(5) .
Ag1 S2 2.5963(4) .
Ag1 S1 2.7926(5) 2_666
Ag1 Ag1 3.1126(3) 2_666
S1 C1 1.7352(16) .
S1 Ag1 2.7926(5) 2_666
C1 N11 1.317(2) .
C1 N12 1.329(2) .
N11 H11A 0.88 .
N11 H11B 0.88 .
N12 H12A 0.88 .
N12 H12B 0.88 .
C2 N21 1.324(2) .
C2 N22 1.332(2) .
C2 S2 1.7199(18) .
N21 H21A 0.88 .
N21 H21B 0.88 .
N22 H22A 0.88 .
N22 H22B 0.88 .
S3 C3 1.7144(16) .
C3 N31 1.326(2) .
C3 N32 1.328(2) .
N31 H31A 0.88 .
N31 H31B 0.88 .
N32 H32A 0.88 .
N32 H32B 0.88 .
O1 H1AO 0.822(15) .
O1 H1BO 0.826(16) .

loop_
_geom_hbond_atom_site_label_D
_geom_hbond_atom_site_label_H
_geom_hbond_atom_site_label_A
_geom_hbond_distance_DH
_geom_hbond_distance_HA
_geom_hbond_distance_DA
_geom_hbond_angle_DHA
_geom_hbond_site_symmetry_A
N11 H11A O1 0.88 2.16 2.9993(19) 160.2 .
N11 H11B S2 0.88 2.62 3.4651(15) 160.2 .
N12 H12A O1 0.88 2.12 2.9741(19) 163.1 2_576
N12 H12B Cl1 0.88 2.61 3.4686(14) 166.7 1_566
N21 H21A Cl1 0.88 2.48 3.2936(17) 154.5 2_765
N21 H21B S3 0.88 2.61 3.4189(16) 153.3 .
N22 H22A Cl1 0.88 2.66 3.4333(16) 147.4 2_765
N22 H22B Cl1 0.88 2.42 3.2801(15) 167 2_665
N31 H31A Cl1 0.88 2.56 3.3852(16) 155.7 .
N31 H31B S1 0.88 2.63 3.4143(15) 149.3 2_766
N32 H32A Cl1 0.88 2.64 3.4417(16) 152.5 .
N32 H32B S2 0.88 2.68 3.5113(17) 159 .
O1 H1AO Cl1 0.822(15) 2.476(16) 3.2842(13) 168(2) 2_665
O1 H1BO S1 0.826(16) 2.490(18) 3.2773(14) 160(2) 2_676
